data_4518508
loop_
_publ_author_name
'Willcox, Dominic R.'
'Nichol, Gary S.'
'Thomas, Stephen P.'

_publ_section_title
;
 Borane-Catalyzed C(sp3)--F Bond Arylation and Esterification Enabled by
 Transborylation
;
_journal_name_full 'ACS Catalysis'
_journal_page_first 3190
_journal_page_last 3197
_journal_paper_doi 10.1021/acscatal.1c00282
_journal_year 2021
_chemical_absolute_configuration ad
_chemical_formula_moiety 'C23 H33 B2 F O2'
_chemical_formula_sum 'C23 H33 B2 F O2'
_chemical_formula_weight 382.11
_space_group_crystal_system monoclinic
_space_group_IT_number 9
_space_group_name_Hall 'C -2yc'
_space_group_name_H-M_alt 'C 1 c 1'
_atom_sites_solution_hydrogens mixed
_atom_sites_solution_primary dual
_audit_creation_date 2020-12-01
_audit_creation_method
;
Olex2 1.3-beta
(compiled 2020.11.12 svn.r5f609507 for OlexSys, GUI svn.r6197)
;
_cell_angle_alpha 90
_cell_angle_beta 93.252(2)
_cell_angle_gamma 90
_cell_formula_units_Z 4
_cell_length_a 10.3180(2)
_cell_length_b 29.4659(8)
_cell_length_c 6.7167(2)
_cell_measurement_reflns_used 6344
_cell_measurement_temperature 120.01(10)
_cell_measurement_theta_max 75.6720
_cell_measurement_theta_min 4.5140
_cell_volume 2038.78(9)
_computing_cell_refinement 'CrysAlisPro 1.171.40.84a (Rigaku OD, 2020)'
_computing_data_collection 'CrysAlisPro 1.171.40.84a (Rigaku OD, 2020)'
_computing_data_reduction 'CrysAlisPro 1.171.40.84a (Rigaku OD, 2020)'
_computing_molecular_graphics 'Olex2 1.3-beta (Dolomanov et al., 2009)'
_computing_publication_material 'Olex2 1.3-beta (Dolomanov et al., 2009)'
_computing_structure_refinement 'SHELXL 2018/3 (Sheldrick, 2015)'
_computing_structure_solution 'SHELXT  (Sheldrick, 2015)'
_diffrn_ambient_environment N~2~
_diffrn_ambient_temperature 120.01(10)
_diffrn_detector 'CCD plate'
_diffrn_detector_area_resol_mean 5.1574
_diffrn_detector_type Atlas
_diffrn_measured_fraction_theta_full 0.997
_diffrn_measured_fraction_theta_max 0.992
_diffrn_measurement_details
;
List of Runs (angles in degrees, time in seconds):

  # Type    Start    End  Width  t~exp~   \w     \q     \k     \f   Frames
--------------------------------------------------------------------------
  1  \w   -115.00 -69.00   1.00   10.00    --  -41.41-137.00 -32.00   46
  2  \w    -92.00  -9.00   1.00   10.00    --  -41.41 132.00-146.00   83
  3  \w    -95.00 -12.00   1.00   10.00    --  -41.41 137.00  30.00   83
  4  \w     38.00 121.00   1.00   30.00    --  111.00-137.00 -32.00   83
  5  \w     39.00 118.00   1.00   30.00    --  111.00-132.00 144.00   79
  6  \w     91.00 178.00   1.00   30.00    --  111.00 137.00  30.00   87
  7  \w     94.00 178.00   1.00   30.00    --  111.00 132.00-146.00   84
  8  \w   -115.00 -13.00   1.00   10.00    --  -41.41 -57.00 -60.00  102
  9  \w   -116.00 -17.00   1.00   10.00    --  -41.41 -38.00-180.00   99
 10  \w     17.00 116.00   1.00   10.00    --   41.41  38.00 150.00   99
 11  \w    -33.00  66.00   1.00   10.00    --   41.41 -38.00 120.00   99
 12  \w     34.00 104.00   1.00   10.00    --   41.41-137.00 -32.00   70
 13  \w     83.00 178.00   1.00   30.00    --  111.00  30.00  90.00   95
 14  \w     39.00 140.00   1.00   30.00    --  111.00 -61.00  90.00  101
 15  \w     39.00 140.00   1.00   30.00    --  111.00 -61.00 -90.00  101
 16  \w     38.00 112.00   1.00   30.00    --  111.00-125.00  90.00   74
 17  \w     39.00 126.00   1.00   30.00    --  111.00-142.00 -69.60   87
 18  \w    103.00 178.00   1.00   30.00    --  111.00  77.00 -30.00   75
 19  \w    103.00 178.00   1.00   30.00    --  111.00  77.00-150.00   75
 20  \w    103.00 178.00   1.00   30.00    --  111.00  77.00 -90.00   75
 21  \w     28.00 107.00   1.00   30.00    --  111.00 -94.00 -30.00   79
 22  \w     28.00 107.00   1.00   30.00    --  111.00 -94.00   0.00   79
 23  \w     30.00 107.00   1.00   30.00    --  111.00 -99.00 -51.46   77
 24  \w     28.00 107.00   1.00   30.00    --  111.00 -94.00 150.00   79
 25  \w     85.00 178.00   1.00   30.00    --  111.00  45.00 150.00   93
 26  \w     39.00 140.00   1.00   30.00    --  111.00 -61.00 150.00  101
 27  \w     30.00 107.00   1.00   30.00    --  111.00 -99.00 136.63   77
 28  \w     28.00 107.00   1.00   30.00    --  111.00 -94.00-180.00   79
 29  \w     28.00 107.00   1.00   30.00    --  111.00 -94.00  30.00   79
 30  \w     38.00 112.00   1.00   30.00    --  111.00-125.00  60.00   74
 31  \w    103.00 160.00   1.00   30.00    --  111.00  77.00   0.00   57
 32  \w    121.00 147.00   1.00   30.00    --  111.00  77.00 120.00   26
;
_diffrn_measurement_device 'four-circle diffractometer'
_diffrn_measurement_device_type 'Rigaku Oxford Diffraction SuperNova'
_diffrn_measurement_method '\w scans'
_diffrn_orient_matrix_type 'CrysAlisPro convention (1999,Acta A55,543-557)'
_diffrn_orient_matrix_UB_11 0.0025561000
_diffrn_orient_matrix_UB_12 0.0522673000
_diffrn_orient_matrix_UB_13 0.0034671000
_diffrn_orient_matrix_UB_21 0.1495259000
_diffrn_orient_matrix_UB_22 -0.0009384000
_diffrn_orient_matrix_UB_23 0.0158943000
_diffrn_orient_matrix_UB_31 0.0018911000
_diffrn_orient_matrix_UB_32 0.0006965000
_diffrn_orient_matrix_UB_33 -0.2291763000
_diffrn_radiation_monochromator mirror
_diffrn_radiation_probe x-ray
_diffrn_radiation_type 'Cu K\a'
_diffrn_radiation_wavelength 1.54184
_diffrn_reflns_av_R_equivalents 0.0621
_diffrn_reflns_av_unetI/netI 0.0684
_diffrn_reflns_Laue_measured_fraction_full 0.997
_diffrn_reflns_Laue_measured_fraction_max 0.992
_diffrn_reflns_limit_h_max 12
_diffrn_reflns_limit_h_min -12
_diffrn_reflns_limit_k_max 36
_diffrn_reflns_limit_k_min -36
_diffrn_reflns_limit_l_max 5
_diffrn_reflns_limit_l_min -8
_diffrn_reflns_number 16272
_diffrn_reflns_point_group_measured_fraction_full 0.805
_diffrn_reflns_point_group_measured_fraction_max 0.785
_diffrn_reflns_theta_full 67.684
_diffrn_reflns_theta_max 75.946
_diffrn_reflns_theta_min 4.547
_diffrn_source 'micro-focus sealed X-ray tube'
_diffrn_source_type 'SuperNova (Cu) X-ray Source'
_exptl_absorpt_coefficient_mu 0.643
_exptl_absorpt_correction_T_max 1.00000
_exptl_absorpt_correction_T_min 0.74178
_exptl_absorpt_correction_type multi-scan
_exptl_absorpt_process_details
;
CrysAlisPro 1.171.40.84a (Rigaku Oxford Diffraction, 2020)
Empirical absorption correction using spherical harmonics,
implemented in SCALE3 ABSPACK scaling algorithm.
;
_exptl_crystal_colour colourless
_exptl_crystal_colour_primary colourless
_exptl_crystal_density_diffrn 1.245
_exptl_crystal_description needle
_exptl_crystal_F_000 824
_exptl_crystal_recrystallization_method 'The material was recrystallised from toluene by slow cooling'
_exptl_crystal_size_max 0.388
_exptl_crystal_size_mid 0.033
_exptl_crystal_size_min 0.025
_refine_diff_density_max 0.218
_refine_diff_density_min -0.356
_refine_diff_density_rms 0.058
_refine_ls_abs_structure_details
;
 Classical Flack method preferred over Parsons because s.u. lower.
;
_refine_ls_abs_structure_Flack 0.1(2)
_refine_ls_extinction_method none
_refine_ls_goodness_of_fit_ref 1.039
_refine_ls_hydrogen_treatment mixed
_refine_ls_matrix_type full
_refine_ls_number_parameters 371
_refine_ls_number_reflns 3336
_refine_ls_number_restraints 13
_refine_ls_restrained_S_all 1.037
_refine_ls_R_factor_all 0.0588
_refine_ls_R_factor_gt 0.0560
_refine_ls_shift/su_max 0.000
_refine_ls_shift/su_mean 0.000
_refine_ls_structure_factor_coef Fsqd
_refine_ls_weighting_details 'w=1/[\s^2^(Fo^2^)+(0.1146P)^2^] where P=(Fo^2^+2Fc^2^)/3'
_refine_ls_weighting_scheme calc
_refine_ls_wR_factor_gt 0.1460
_refine_ls_wR_factor_ref 0.1483
_reflns_Friedel_coverage 0.576
_reflns_Friedel_fraction_full 0.611
_reflns_Friedel_fraction_max 0.576
_reflns_number_gt 3121
_reflns_number_total 3336
_reflns_threshold_expression 'I > 2\s(I)'
_cod_data_source_file cs1c00282_si_004.cif
_cod_data_source_block se20016b
_cod_database_code 4518508
_shelx_shelxl_version_number 2018/3
_chemical_oxdiff_formula 'C92 H128 B8 F4 O8 '
_chemical_oxdiff_usercomment '@ 120 K DRW03-102'
_shelx_space_group_comment
;
The symmetry employed for this shelxl refinement is uniquely defined
by the following loop, which should always be used as a source of
symmetry information in preference to the above space-group names.
They are only intended as comments.
;
_shelx_estimated_absorpt_t_max 0.984
_shelx_estimated_absorpt_t_min 0.788
_reflns_odcompleteness_completeness 99.77
_reflns_odcompleteness_iscentric 1
_reflns_odcompleteness_theta 74.33
_olex2_refinement_description
;
1. Fixed Uiso
 At 1.2 times of:
  All C(H,H) groups, All C(H,H,H,H) groups
2. Restrained distances
 C11-C10 \\sim C11-C10A
 with sigma of 0.02
 C9-C10 \\sim C9-C10A
 with sigma of 0.02
3. Rigid body (RIGU) restrains
 C9, C10A, C11
 with sigma for 1-2 distances of 0.004 and sigma for 1-3 distances of 0.004
4. Others
 Sof(H9BC)=Sof(H9BD)=Sof(C10A)=Sof(H10C)=Sof(H10D)=Sof(H11C)=Sof(H11D)=1-FVAR(1)
 Sof(H9AA)=Sof(H9AB)=Sof(C10)=Sof(H10A)=Sof(H10B)=Sof(H11A)=Sof(H11B)=FVAR(1)
5.a Secondary CH2 refined with riding coordinates:
 C9(H9AA,H9AB), C9(H9BC,H9BD), C10(H10A,H10B), C10A(H10C,H10D), C11(H11A,H11B),
  C11(H11C,H11D)
;
_olex2_diffrn_ambient_temperature_device 'Oxford Cryosystems Cryostream 700+'
_olex2_exptl_crystal_mounting_method 'The crystal was mounted on a MITIGEN holder in Paratone oil'
_olex2_submission_original_sample_id DRW03-102
_olex2_submission_special_instructions 'No special instructions were received'
_oxdiff_exptl_absorpt_empirical_details
;
Empirical correction (ABSPACK) includes:
;
_oxdiff_exptl_absorpt_empirical_full_max 2.154
_oxdiff_exptl_absorpt_empirical_full_min 0.676

loop_
_space_group_symop_operation_xyz
'x, y, z'
'x, -y, z+1/2'
'x+1/2, y+1/2, z'
'x+1/2, -y+1/2, z+1/2'

loop_
_atom_site_label
_atom_site_type_symbol
_atom_site_fract_x
_atom_site_fract_y
_atom_site_fract_z
_atom_site_U_iso_or_equiv
_atom_site_adp_type
_atom_site_occupancy
_atom_site_site_symmetry_order
_atom_site_calc_flag
_atom_site_refinement_flags_posn
_atom_site_refinement_flags_adp
_atom_site_refinement_flags_occupancy
_atom_site_disorder_assembly
_atom_site_disorder_group
F1 F 0.8653(2) 0.40410(7) 0.4267(3) 0.0319(5) Uani 1 1 d . . . . .
O1 O 0.4617(2) 0.56180(7) 0.5044(3) 0.0235(5) Uani 1 1 d . . . . .
O2 O 0.6416(2) 0.60109(7) 0.4563(3) 0.0228(5) Uani 1 1 d . . . . .
C1 C 0.5818(3) 0.56381(10) 0.4754(4) 0.0185(6) Uani 1 1 d . . . . .
C2 C 0.6556(3) 0.52134(10) 0.4631(4) 0.0193(6) Uani 1 1 d . . . . .
C3 C 0.5932(3) 0.47949(10) 0.4783(4) 0.0198(6) Uani 1 1 d . . . . .
H3 H 0.498(4) 0.4742(14) 0.499(6) 0.022(10) Uiso 1 1 d . . . . .
C4 C 0.6635(3) 0.43941(10) 0.4667(4) 0.0224(6) Uani 1 1 d . . . . .
H4 H 0.620(6) 0.411(2) 0.465(9) 0.047(13) Uiso 1 1 d . . . . .
C5 C 0.7951(3) 0.44269(10) 0.4384(4) 0.0228(7) Uani 1 1 d . . . . .
C6 C 0.8593(3) 0.48353(11) 0.4206(5) 0.0228(6) Uani 1 1 d . . . . .
H6 H 0.945(6) 0.4862(18) 0.409(8) 0.042(13) Uiso 1 1 d . . . . .
C7 C 0.7887(3) 0.52336(10) 0.4329(4) 0.0204(6) Uani 1 1 d . . . . .
H7 H 0.825(5) 0.5518(16) 0.426(7) 0.026(10) Uiso 1 1 d . . . . .
C8 C 0.3235(3) 0.60578(10) 0.7480(5) 0.0223(6) Uani 1 1 d . . . . .
H8 H 0.391(5) 0.6060(15) 0.853(7) 0.029(11) Uiso 1 1 d . . . . .
C9 C 0.2438(3) 0.64944(13) 0.7711(5) 0.0309(7) Uani 1 1 d D . . . .
H9AA H 0.201047 0.647877 0.899213 0.037 Uiso 0.905(17) 1 calc R U P A 1
H9AB H 0.304351 0.675535 0.779135 0.037 Uiso 0.905(17) 1 calc R U P A 1
H9BC H 0.163239 0.641151 0.835696 0.037 Uiso 0.095(17) 1 calc R U P A 2
H9BD H 0.294039 0.669703 0.864370 0.037 Uiso 0.095(17) 1 calc R U P A 2
C10 C 0.1396(5) 0.65867(16) 0.6039(6) 0.0334(13) Uani 0.905(17) 1 d D . P A 1
H10A H 0.063150 0.639469 0.626909 0.040 Uiso 0.905(17) 1 calc R U P A 1
H10B H 0.111889 0.690734 0.613181 0.040 Uiso 0.905(17) 1 calc R U P A 1
C10A C 0.205(5) 0.6769(11) 0.584(3) 0.040(12) Uani 0.095(17) 1 d D . P A 2
H10C H 0.125304 0.694063 0.608708 0.048 Uiso 0.095(17) 1 calc R U P A 2
H10D H 0.274594 0.699274 0.562912 0.048 Uiso 0.095(17) 1 calc R U P A 2
C11 C 0.1811(3) 0.64992(12) 0.3917(5) 0.0300(7) Uani 1 1 d D . . . .
H11A H 0.234248 0.675890 0.350562 0.036 Uiso 0.905(17) 1 calc R U P A 1
H11B H 0.102302 0.648822 0.300540 0.036 Uiso 0.905(17) 1 calc R U P A 1
H11C H 0.198384 0.670256 0.278923 0.036 Uiso 0.095(17) 1 calc R U P A 2
H11D H 0.087684 0.642050 0.379293 0.036 Uiso 0.095(17) 1 calc R U P A 2
C12 C 0.2593(3) 0.60574(11) 0.3657(5) 0.0237(7) Uani 1 1 d . . . . .
H12 H 0.285(4) 0.6069(13) 0.247(6) 0.014(9) Uiso 1 1 d . . . . .
C13 C 0.1779(3) 0.56246(12) 0.3914(5) 0.0284(7) Uani 1 1 d . . . . .
H13A H 0.101(7) 0.563(2) 0.316(10) 0.057(17) Uiso 1 1 d . . . . .
H13B H 0.228(5) 0.5339(19) 0.347(8) 0.038(12) Uiso 1 1 d . . . . .
C14 C 0.1354(3) 0.55414(12) 0.6064(6) 0.0314(7) Uani 1 1 d . . . . .
H14A H 0.115(5) 0.5201(18) 0.613(8) 0.040(13) Uiso 1 1 d . . . . .
H14B H 0.058(5) 0.5761(18) 0.643(8) 0.040(12) Uiso 1 1 d . . . . .
C15 C 0.2430(3) 0.56185(12) 0.7723(5) 0.0292(7) Uani 1 1 d . . . . .
H15A H 0.199(6) 0.5614(18) 0.903(8) 0.041(13) Uiso 1 1 d . . . . .
H15B H 0.302(5) 0.533(2) 0.780(8) 0.041(13) Uiso 1 1 d . . . . .
C16 C 0.6424(3) 0.67635(10) 0.6506(5) 0.0220(6) Uani 1 1 d . . . . .
H16 H 0.645(5) 0.6590(17) 0.768(7) 0.031(11) Uiso 1 1 d . . . . .
C17 C 0.7869(3) 0.68242(12) 0.6067(5) 0.0277(7) Uani 1 1 d . . . . .
H17A H 0.833(5) 0.6502(19) 0.608(8) 0.042(13) Uiso 1 1 d . . . . .
H17B H 0.846(6) 0.702(2) 0.715(9) 0.054(15) Uiso 1 1 d . . . . .
C18 C 0.8100(3) 0.70355(11) 0.4010(5) 0.0274(7) Uani 1 1 d . . . . .
H18A H 0.906(5) 0.6977(17) 0.382(7) 0.031(11) Uiso 1 1 d . . . . .
H18B H 0.796(4) 0.7345(14) 0.391(6) 0.018(9) Uiso 1 1 d . . . . .
C19 C 0.7258(3) 0.68296(12) 0.2272(5) 0.0280(7) Uani 1 1 d . . . . .
H19A H 0.759(6) 0.6536(19) 0.169(8) 0.043(13) Uiso 1 1 d . . . . .
H19B H 0.724(5) 0.7054(17) 0.111(8) 0.036(12) Uiso 1 1 d . . . . .
C20 C 0.5810(3) 0.67546(10) 0.2685(4) 0.0219(6) Uani 1 1 d . . . . .
H20 H 0.542(4) 0.6588(15) 0.153(7) 0.024(10) Uiso 1 1 d . . . . .
C21 C 0.5049(3) 0.72004(11) 0.2918(5) 0.0275(7) Uani 1 1 d . . . . .
H21A H 0.509(4) 0.7380(13) 0.180(6) 0.015(8) Uiso 1 1 d . . . . .
H21B H 0.403(5) 0.7125(18) 0.302(7) 0.037(12) Uiso 1 1 d . . . . .
C22 C 0.5462(4) 0.74875(11) 0.4762(6) 0.0305(7) Uani 1 1 d . . . . .
H22A H 0.474(7) 0.770(2) 0.489(10) 0.062(17) Uiso 1 1 d . . . . .
H22B H 0.629(6) 0.7662(18) 0.452(8) 0.041(12) Uiso 1 1 d . . . . .
C23 C 0.5685(3) 0.72147(11) 0.6708(5) 0.0271(7) Uani 1 1 d . . . . .
H23A H 0.621(5) 0.7419(18) 0.768(8) 0.039(12) Uiso 1 1 d . . . . .
H23B H 0.487(5) 0.7119(18) 0.728(8) 0.037(12) Uiso 1 1 d . . . . .
B1 B 0.3764(3) 0.60368(11) 0.5298(5) 0.0203(6) Uani 1 1 d . . . . .
H1 H 0.454(6) 0.640(2) 0.501(8) 0.045(14) Uiso 1 1 d . . . . .
B2 B 0.5785(3) 0.64757(11) 0.4713(5) 0.0194(6) Uani 1 1 d . . . . .

loop_
_atom_site_aniso_label
_atom_site_aniso_U_11
_atom_site_aniso_U_22
_atom_site_aniso_U_33
_atom_site_aniso_U_23
_atom_site_aniso_U_13
_atom_site_aniso_U_12
F1 0.0312(10) 0.0239(9) 0.0410(11) -0.0023(8) 0.0065(8) 0.0094(8)
O1 0.0161(10) 0.0191(10) 0.0354(12) -0.0013(8) 0.0031(9) 0.0020(8)
O2 0.0190(11) 0.0175(10) 0.0323(12) 0.0006(8) 0.0053(9) 0.0014(8)
C1 0.0163(14) 0.0211(14) 0.0181(14) -0.0015(10) 0.0010(11) -0.0006(10)
C2 0.0219(15) 0.0193(14) 0.0164(13) 0.0001(10) -0.0013(11) 0.0021(10)
C3 0.0199(15) 0.0236(15) 0.0159(13) -0.0005(10) 0.0008(10) 0.0005(11)
C4 0.0287(17) 0.0207(14) 0.0176(14) -0.0014(10) 0.0007(12) -0.0013(11)
C5 0.0272(18) 0.0212(14) 0.0202(15) 0.0000(10) 0.0020(12) 0.0078(12)
C6 0.0217(15) 0.0258(14) 0.0211(14) -0.0038(11) 0.0026(11) 0.0035(12)
C7 0.0186(15) 0.0239(15) 0.0186(14) 0.0002(11) 0.0011(11) 0.0010(10)
C8 0.0185(13) 0.0250(15) 0.0234(15) -0.0008(10) 0.0017(12) -0.0014(11)
C9 0.0270(15) 0.0325(17) 0.0336(17) -0.0086(13) 0.0044(13) 0.0048(13)
C10 0.026(2) 0.031(2) 0.044(2) -0.0021(16) 0.0034(17) 0.0089(18)
C10A 0.04(3) 0.04(2) 0.041(11) -0.006(8) 0.002(13) 0.013(19)
C11 0.0228(15) 0.0280(16) 0.0387(18) 0.0037(13) -0.0013(13) 0.0053(12)
C12 0.0224(15) 0.0246(15) 0.0244(16) -0.0008(11) 0.0031(12) 0.0022(11)
C13 0.0196(15) 0.0272(17) 0.0379(19) -0.0050(13) -0.0029(14) -0.0039(12)
C14 0.0213(15) 0.0323(17) 0.0402(19) 0.0045(14) -0.0025(13) -0.0059(13)
C15 0.0226(15) 0.0333(17) 0.0314(17) 0.0061(13) -0.0006(13) -0.0057(13)
C16 0.0233(15) 0.0220(14) 0.0208(13) 0.0014(11) 0.0020(11) -0.0048(11)
C17 0.0220(16) 0.0306(16) 0.0301(16) 0.0044(12) -0.0025(12) -0.0056(12)
C18 0.0204(14) 0.0296(16) 0.0324(16) 0.0060(13) 0.0034(12) -0.0065(12)
C19 0.0252(16) 0.0325(17) 0.0272(15) 0.0003(13) 0.0086(13) -0.0028(12)
C20 0.0222(14) 0.0223(14) 0.0214(14) 0.0001(11) 0.0022(11) -0.0013(11)
C21 0.0259(15) 0.0237(15) 0.0326(16) 0.0073(13) -0.0006(12) 0.0034(12)
C22 0.0345(17) 0.0186(13) 0.0385(18) 0.0017(12) 0.0024(13) 0.0033(12)
C23 0.0341(17) 0.0213(14) 0.0264(15) -0.0025(12) 0.0054(13) -0.0004(12)
B1 0.0155(15) 0.0171(15) 0.0285(16) -0.0003(11) 0.0035(12) 0.0009(11)
B2 0.0161(14) 0.0162(14) 0.0261(16) 0.0014(12) 0.0030(12) 0.0004(11)

loop_
_atom_type_symbol
_atom_type_description
_atom_type_scat_dispersion_real
_atom_type_scat_dispersion_imag
_atom_type_scat_source
C C 0.0181 0.0091 'International Tables Vol C Tables 4.2.6.8 and 6.1.1.4'
H H 0.0000 0.0000 'International Tables Vol C Tables 4.2.6.8 and 6.1.1.4'
B B 0.0090 0.0039 'International Tables Vol C Tables 4.2.6.8 and 6.1.1.4'
F F 0.0727 0.0534 'International Tables Vol C Tables 4.2.6.8 and 6.1.1.4'
O O 0.0492 0.0322 'International Tables Vol C Tables 4.2.6.8 and 6.1.1.4'

loop_
_exptl_crystal_face_index_h
_exptl_crystal_face_index_k
_exptl_crystal_face_index_l
_exptl_crystal_face_perp_dist
1 2 0 0.0082
-1 -2 0 0.0180
0 -1 -2 0.2119
0 0 1 0.1711
0 1 0 0.0098
0 -1 0 0.0148
2 -1 0 0.0082
-2 1 0 0.0246

loop_
_geom_angle_atom_site_label_1
_geom_angle_atom_site_label_2
_geom_angle_atom_site_label_3
_geom_angle
_geom_angle_site_symmetry_1
_geom_angle_site_symmetry_3
_geom_angle_publ_flag
C1 O1 B1 123.6(2) . . ?
C1 O2 B2 124.0(2) . . ?
O1 C1 O2 122.8(3) . . ?
O1 C1 C2 118.9(3) . . ?
O2 C1 C2 118.3(3) . . ?
C3 C2 C1 120.3(3) . . ?
C3 C2 C7 120.5(3) . . ?
C7 C2 C1 119.2(3) . . ?
C2 C3 H3 127(2) . . ?
C4 C3 C2 120.1(3) . . ?
C4 C3 H3 113(2) . . ?
C3 C4 H4 121(4) . . ?
C5 C4 C3 117.8(3) . . ?
C5 C4 H4 121(4) . . ?
F1 C5 C4 118.8(3) . . ?
F1 C5 C6 117.8(3) . . ?
C6 C5 C4 123.4(3) . . ?
C5 C6 H6 124(3) . . ?
C5 C6 C7 118.4(3) . . ?
C7 C6 H6 117(4) . . ?
C2 C7 H7 117(3) . . ?
C6 C7 C2 119.7(3) . . ?
C6 C7 H7 123(3) . . ?
C9 C8 H8 107(3) . . ?
C9 C8 C15 113.2(3) . . ?
C9 C8 B1 109.7(3) . . ?
C15 C8 H8 107(3) . . ?
C15 C8 B1 106.1(2) . . ?
B1 C8 H8 113(3) . . ?
C8 C9 H9AA 108.4 . . ?
C8 C9 H9AB 108.4 . . ?
C8 C9 H9BC 107.7 . . ?
C8 C9 H9BD 107.7 . . ?
H9AA C9 H9AB 107.5 . . ?
H9BC C9 H9BD 107.1 . . ?
C10 C9 C8 115.5(3) . . ?
C10 C9 H9AA 108.4 . . ?
C10 C9 H9AB 108.4 . . ?
C10A C9 C8 118.3(12) . . ?
C10A C9 H9BC 107.7 . . ?
C10A C9 H9BD 107.7 . . ?
C9 C10 H10A 108.4 . . ?
C9 C10 H10B 108.4 . . ?
H10A C10 H10B 107.5 . . ?
C11 C10 C9 115.4(3) . . ?
C11 C10 H10A 108.4 . . ?
C11 C10 H10B 108.4 . . ?
C9 C10A H10C 108.2 . . ?
C9 C10A H10D 108.2 . . ?
H10C C10A H10D 107.3 . . ?
C11 C10A C9 116.4(19) . . ?
C11 C10A H10C 108.2 . . ?
C11 C10A H10D 108.2 . . ?
C10 C11 H11A 108.5 . . ?
C10 C11 H11B 108.5 . . ?
C10 C11 C12 114.9(3) . . ?
C10A C11 H11C 107.8 . . ?
C10A C11 H11D 107.8 . . ?
C10A C11 C12 118.2(12) . . ?
H11A C11 H11B 107.5 . . ?
H11C C11 H11D 107.1 . . ?
C12 C11 H11A 108.5 . . ?
C12 C11 H11B 108.5 . . ?
C12 C11 H11C 107.8 . . ?
C12 C11 H11D 107.8 . . ?
C11 C12 H12 105(3) . . ?
C11 C12 B1 109.5(3) . . ?
C13 C12 C11 113.1(3) . . ?
C13 C12 H12 110(3) . . ?
C13 C12 B1 106.7(3) . . ?
B1 C12 H12 113(3) . . ?
C12 C13 H13A 113(4) . . ?
C12 C13 H13B 111(3) . . ?
C12 C13 C14 114.8(3) . . ?
H13A C13 H13B 106(5) . . ?
C14 C13 H13A 104(4) . . ?
C14 C13 H13B 108(3) . . ?
C13 C14 H14A 105(3) . . ?
C13 C14 H14B 112(3) . . ?
H14A C14 H14B 115(4) . . ?
C15 C14 C13 114.7(3) . . ?
C15 C14 H14A 105(3) . . ?
C15 C14 H14B 105(3) . . ?
C8 C15 H15A 112(3) . . ?
C8 C15 H15B 111(3) . . ?
C14 C15 C8 114.5(3) . . ?
C14 C15 H15A 107(3) . . ?
C14 C15 H15B 108(3) . . ?
H15A C15 H15B 104(4) . . ?
C17 C16 H16 104(3) . . ?
C17 C16 B2 106.3(2) . . ?
C23 C16 H16 113(3) . . ?
C23 C16 C17 113.8(3) . . ?
C23 C16 B2 110.0(2) . . ?
B2 C16 H16 110(3) . . ?
C16 C17 H17A 109(3) . . ?
C16 C17 H17B 116(3) . . ?
C16 C17 C18 114.6(3) . . ?
H17A C17 H17B 103(4) . . ?
C18 C17 H17A 106(3) . . ?
C18 C17 H17B 106(3) . . ?
C17 C18 H18A 104(3) . . ?
C17 C18 H18B 115(2) . . ?
H18A C18 H18B 108(4) . . ?
C19 C18 C17 114.2(3) . . ?
C19 C18 H18A 110(3) . . ?
C19 C18 H18B 105(2) . . ?
C18 C19 H19A 116(3) . . ?
C18 C19 H19B 108(3) . . ?
C18 C19 C20 115.4(3) . . ?
H19A C19 H19B 104(4) . . ?
C20 C19 H19A 107(3) . . ?
C20 C19 H19B 105(3) . . ?
C19 C20 H20 107(3) . . ?
C19 C20 B2 106.8(2) . . ?
C21 C20 C19 113.4(3) . . ?
C21 C20 H20 108(3) . . ?
C21 C20 B2 108.7(2) . . ?
B2 C20 H20 113(3) . . ?
C20 C21 H21A 111(2) . . ?
C20 C21 H21B 110(3) . . ?
H21A C21 H21B 105(4) . . ?
C22 C21 C20 115.5(3) . . ?
C22 C21 H21A 109(2) . . ?
C22 C21 H21B 107(3) . . ?
C21 C22 H22A 104(4) . . ?
C21 C22 H22B 110(3) . . ?
C21 C22 C23 114.6(3) . . ?
H22A C22 H22B 110(5) . . ?
C23 C22 H22A 110(4) . . ?
C23 C22 H22B 108(3) . . ?
C16 C23 H23A 109(3) . . ?
C16 C23 H23B 103(3) . . ?
C22 C23 C16 115.2(3) . . ?
C22 C23 H23A 106(3) . . ?
C22 C23 H23B 113(3) . . ?
H23A C23 H23B 111(4) . . ?
O1 B1 C8 111.3(2) . . ?
O1 B1 C12 111.9(3) . . ?
O1 B1 H1 106(2) . . ?
C8 B1 H1 110(2) . . ?
C12 B1 C8 110.5(2) . . ?
C12 B1 H1 108(2) . . ?
O2 B2 C16 111.8(2) . . ?
O2 B2 C20 112.3(2) . . ?
O2 B2 H1 106(3) . . ?
C16 B2 C20 110.3(2) . . ?
C16 B2 H1 110(2) . . ?
C20 B2 H1 106(2) . . ?

loop_
_geom_bond_atom_site_label_1
_geom_bond_atom_site_label_2
_geom_bond_distance
_geom_bond_site_symmetry_2
_geom_bond_publ_flag
F1 C5 1.353(3) . ?
O1 C1 1.267(4) . ?
O1 B1 1.531(4) . ?
O2 C1 1.270(4) . ?
O2 B2 1.522(4) . ?
C1 C2 1.470(4) . ?
C2 C3 1.397(4) . ?
C2 C7 1.401(4) . ?
C3 H3 1.02(5) . ?
C3 C4 1.391(4) . ?
C4 H4 0.96(6) . ?
C4 C5 1.384(4) . ?
C5 C6 1.382(4) . ?
C6 H6 0.90(6) . ?
C6 C7 1.386(4) . ?
C7 H7 0.92(5) . ?
C8 H8 0.96(5) . ?
C8 C9 1.539(4) . ?
C8 C15 1.552(4) . ?
C8 B1 1.593(4) . ?
C9 H9AA 0.9900 . ?
C9 H9AB 0.9900 . ?
C9 H9BC 0.9900 . ?
C9 H9BD 0.9900 . ?
C9 C10 1.535(6) . ?
C9 C10A 1.53(2) . ?
C10 H10A 0.9900 . ?
C10 H10B 0.9900 . ?
C10 C11 1.533(5) . ?
C10A H10C 0.9900 . ?
C10A H10D 0.9900 . ?
C10A C11 1.52(2) . ?
C11 H11A 0.9900 . ?
C11 H11B 0.9900 . ?
C11 H11C 0.9900 . ?
C11 H11D 0.9900 . ?
C11 C12 1.547(4) . ?
C12 H12 0.86(4) . ?
C12 C13 1.542(4) . ?
C12 B1 1.590(5) . ?
C13 H13A 0.92(7) . ?
C13 H13B 1.04(5) . ?
C13 C14 1.552(5) . ?
C14 H14A 1.03(5) . ?
C14 H14B 1.06(5) . ?
C14 C15 1.544(5) . ?
C15 H15A 1.01(6) . ?
C15 H15B 1.04(6) . ?
C16 H16 0.94(5) . ?
C16 C17 1.546(4) . ?
C16 C23 1.543(4) . ?
C16 B2 1.585(4) . ?
C17 H17A 1.06(6) . ?
C17 H17B 1.09(6) . ?
C17 C18 1.546(4) . ?
C18 H18A 1.02(5) . ?
C18 H18B 0.93(4) . ?
C18 C19 1.540(5) . ?
C19 H19A 1.01(6) . ?
C19 H19B 1.02(5) . ?
C19 C20 1.551(4) . ?
C20 H20 0.99(5) . ?
C20 C21 1.543(4) . ?
C20 B2 1.592(4) . ?
C21 H21A 0.92(4) . ?
C21 H21B 1.08(5) . ?
C21 C22 1.540(5) . ?
C22 H22A 0.98(7) . ?
C22 H22B 1.02(6) . ?
C22 C23 1.541(5) . ?
C23 H23A 1.02(5) . ?
C23 H23B 0.98(5) . ?
B1 H1 1.36(6) . ?
B2 H1 1.33(6) . ?

loop_
_geom_torsion_atom_site_label_1
_geom_torsion_atom_site_label_2
_geom_torsion_atom_site_label_3
_geom_torsion_atom_site_label_4
_geom_torsion
_geom_torsion_site_symmetry_1
_geom_torsion_site_symmetry_2
_geom_torsion_site_symmetry_3
_geom_torsion_site_symmetry_4
_geom_torsion_publ_flag
F1 C5 C6 C7 -179.8(3) . . . . ?
O1 C1 C2 C3 1.6(4) . . . . ?
O1 C1 C2 C7 -179.4(3) . . . . ?
O2 C1 C2 C3 -178.4(3) . . . . ?
O2 C1 C2 C7 0.6(4) . . . . ?
C1 O1 B1 C8 -115.0(3) . . . . ?
C1 O1 B1 C12 120.9(3) . . . . ?
C1 O2 B2 C16 118.1(3) . . . . ?
C1 O2 B2 C20 -117.3(3) . . . . ?
C1 C2 C3 C4 -180.0(2) . . . . ?
C1 C2 C7 C6 -179.9(2) . . . . ?
C2 C3 C4 C5 -0.5(4) . . . . ?
C3 C2 C7 C6 -0.9(4) . . . . ?
C3 C4 C5 F1 180.0(2) . . . . ?
C3 C4 C5 C6 -0.3(4) . . . . ?
C4 C5 C6 C7 0.4(4) . . . . ?
C5 C6 C7 C2 0.1(4) . . . . ?
C7 C2 C3 C4 1.0(4) . . . . ?
C8 C9 C10 C11 -42.8(5) . . . . ?
C8 C9 C10A C11 32(4) . . . . ?
C9 C8 C15 C14 66.5(4) . . . . ?
C9 C8 B1 O1 177.3(2) . . . . ?
C9 C8 B1 C12 -57.8(3) . . . . ?
C9 C10 C11 C12 43.3(5) . . . . ?
C9 C10A C11 C12 -31(4) . . . . ?
C10 C11 C12 C13 68.0(4) . . . . ?
C10 C11 C12 B1 -51.0(4) . . . . ?
C10A C11 C12 C13 105(2) . . . . ?
C10A C11 C12 B1 -14(2) . . . . ?
C11 C12 C13 C14 -67.9(4) . . . . ?
C11 C12 B1 O1 -177.0(2) . . . . ?
C11 C12 B1 C8 58.5(3) . . . . ?
C12 C13 C14 C15 -44.3(4) . . . . ?
C13 C12 B1 O1 60.2(3) . . . . ?
C13 C12 B1 C8 -64.3(3) . . . . ?
C13 C14 C15 C8 45.1(4) . . . . ?
C15 C8 C9 C10 -68.6(4) . . . . ?
C15 C8 C9 C10A -106(2) . . . . ?
C15 C8 B1 O1 -60.1(3) . . . . ?
C15 C8 B1 C12 64.8(3) . . . . ?
C16 C17 C18 C19 -45.6(4) . . . . ?
C17 C16 C23 C22 69.1(4) . . . . ?
C17 C16 B2 O2 61.0(3) . . . . ?
C17 C16 B2 C20 -64.8(3) . . . . ?
C17 C18 C19 C20 44.1(4) . . . . ?
C18 C19 C20 C21 67.7(4) . . . . ?
C18 C19 C20 B2 -51.9(4) . . . . ?
C19 C20 C21 C22 -66.5(4) . . . . ?
C19 C20 B2 O2 -62.2(3) . . . . ?
C19 C20 B2 C16 63.3(3) . . . . ?
C20 C21 C22 C23 -44.0(4) . . . . ?
C21 C20 B2 O2 175.1(2) . . . . ?
C21 C20 B2 C16 -59.4(3) . . . . ?
C21 C22 C23 C16 42.5(4) . . . . ?
C23 C16 C17 C18 -66.3(4) . . . . ?
C23 C16 B2 O2 -175.4(2) . . . . ?
C23 C16 B2 C20 58.8(3) . . . . ?
B1 O1 C1 O2 -3.0(4) . . . . ?
B1 O1 C1 C2 177.0(3) . . . . ?
B1 C8 C9 C10 49.7(4) . . . . ?
B1 C8 C9 C10A 12(2) . . . . ?
B1 C8 C15 C14 -54.0(4) . . . . ?
B1 C12 C13 C14 52.6(4) . . . . ?
B2 O2 C1 O1 1.7(4) . . . . ?
B2 O2 C1 C2 -178.3(2) . . . . ?
B2 C16 C17 C18 54.9(3) . . . . ?
B2 C16 C23 C22 -50.0(4) . . . . ?
B2 C20 C21 C22 52.1(4) . . . . ?

loop_
_exptl_oxdiff_crystal_face_indexfrac_h
_exptl_oxdiff_crystal_face_indexfrac_k
_exptl_oxdiff_crystal_face_indexfrac_l
_exptl_oxdiff_crystal_face_x
_exptl_oxdiff_crystal_face_y
_exptl_oxdiff_crystal_face_z
1.0006 1.9995 0.0002 0.1071 0.1477 0.0032
-1.0006 -1.9995 -0.0002 -0.1071 -0.1477 -0.0032
-0.0026 -0.9990 -2.0001 -0.0592 -0.0312 0.4577
0.0013 -0.0005 1.0001 0.0034 0.0161 -0.2292
0.0001 0.9999 -0.0000 0.0523 -0.0009 0.0007
-0.0001 -0.9999 0.0000 -0.0523 0.0009 -0.0007
2.0006 -1.0007 0.0005 -0.0472 0.3001 0.0030
-2.0006 1.0007 -0.0005 0.0472 -0.3001 -0.0030
